data_7233411
loop_
_publ_author_name
'Chattopadhyay, Shouvik'
'Ghosh, Kousik'
'Banerjee, Snehasis'

_publ_section_title
;
 Relative stability of cis and trans isomers of octahedral cobalt(III)
 complexes of the type [Co(N2O2)X2] with tetradentate salen type Schiff
 bases: A combined theoretical and experimental study
;
_journal_name_full CrystEngComm
_journal_paper_doi 10.1039/C9CE00922A
_journal_year 2019
_chemical_formula_moiety 'C21 H22 Cl4 Co N5 O3 S'
_chemical_formula_sum 'C21 H22 Cl4 Co N5 O3 S'
_chemical_formula_weight 625.23
_space_group_crystal_system triclinic
_space_group_IT_number 2
_space_group_name_Hall '-P 1'
_space_group_name_H-M_alt 'P -1'
_symmetry_space_group_name_Hall '-P 1'
_symmetry_space_group_name_H-M 'P -1'
_atom_sites_solution_hydrogens geom
_audit_creation_method SHELXL-2018/1
_audit_update_record
;
2019-07-29 deposited with the CCDC.    2019-08-21 downloaded from the CCDC.
;
_cell_angle_alpha 79.258(2)
_cell_angle_beta 78.938(2)
_cell_angle_gamma 80.499(2)
_cell_formula_units_Z 2
_cell_length_a 8.1482(7)
_cell_length_b 11.8292(10)
_cell_length_c 13.9004(12)
_cell_measurement_reflns_used 900
_cell_measurement_temperature 150(2)
_cell_measurement_theta_max 28.22
_cell_measurement_theta_min 2.06
_cell_volume 1280.21(19)
_computing_structure_refinement 'SHELXL-2018/1 (Sheldrick, 2018)'
_computing_structure_solution 'SHELXT 2014/5 (Sheldrick, 2014)'
_diffrn_ambient_temperature 150(2)
_diffrn_measured_fraction_theta_full 0.987
_diffrn_measured_fraction_theta_max 0.988
_diffrn_measurement_device_type 'BRUKER D8 QUEST AREA DETECTOR'
_diffrn_radiation_type MoK\a
_diffrn_radiation_wavelength 0.71073
_diffrn_reflns_av_R_equivalents 0.0269
_diffrn_reflns_av_unetI/netI 0.0151
_diffrn_reflns_Laue_measured_fraction_full 0.987
_diffrn_reflns_Laue_measured_fraction_max 0.988
_diffrn_reflns_limit_h_max 10
_diffrn_reflns_limit_h_min -10
_diffrn_reflns_limit_k_max 15
_diffrn_reflns_limit_k_min -15
_diffrn_reflns_limit_l_max 17
_diffrn_reflns_limit_l_min -17
_diffrn_reflns_number 42078
_diffrn_reflns_point_group_measured_fraction_full 0.987
_diffrn_reflns_point_group_measured_fraction_max 0.988
_diffrn_reflns_theta_full 25.242
_diffrn_reflns_theta_max 27.197
_diffrn_reflns_theta_min 2.570
_exptl_absorpt_coefficient_mu 1.204
_exptl_absorpt_correction_type multi-scan
_exptl_absorpt_process_details SADABS
_exptl_crystal_colour BLACK
_exptl_crystal_density_diffrn 1.622
_exptl_crystal_description BLOCK
_exptl_crystal_F_000 636
_exptl_crystal_size_max 0.9
_exptl_crystal_size_mid 0.5
_exptl_crystal_size_min 0.3
_exptl_transmission_factor_max 0.697
_exptl_transmission_factor_min 0.490
_refine_diff_density_max 0.939
_refine_diff_density_min -0.883
_refine_diff_density_rms 0.292
_refine_ls_extinction_method none
_refine_ls_goodness_of_fit_ref 0.998
_refine_ls_hydrogen_treatment constr
_refine_ls_matrix_type full
_refine_ls_number_parameters 316
_refine_ls_number_reflns 5627
_refine_ls_number_restraints 0
_refine_ls_restrained_S_all 0.998
_refine_ls_R_factor_all 0.0400
_refine_ls_R_factor_gt 0.0301
_refine_ls_shift/su_max 0.001
_refine_ls_shift/su_mean 0.000
_refine_ls_structure_factor_coef Fsqd
_refine_ls_weighting_details 'w=1/[\s^2^(Fo^2^)+(0.0954P)^2^+0.7300P] where P=(Fo^2^+2Fc^2^)/3'
_refine_ls_weighting_scheme calc
_refine_ls_wR_factor_gt 0.1028
_refine_ls_wR_factor_ref 0.1289
_reflns_Friedel_coverage 0.000
_reflns_number_gt 5285
_reflns_number_total 5627
_reflns_threshold_expression 'I > 2\s(I)'
_cod_data_source_file c9ce00922a2.cif
_cod_data_source_block shelx
_cod_depositor_comments
;
The following automatic conversions were performed:

'_exptl_absorpt_correction_type' value 'MULTI-SCAN' changed to
'multi-scan' according to
/home/data/users/saulius/crontab/automatic-downloads/rss-feeds/RSC/lib/dictionaries/cif_core.dic
dictionary named 'cif_core.dic' version 2.4.2 from 2011-04-26.

Automatic conversion script
Id: cif_fix_values 4973 2017-02-22 13:04:09Z antanas 
;
_cod_database_code 7233411
_shelx_shelxl_version_number 2018/1
_shelx_space_group_comment
;
The symmetry employed for this shelxl refinement is uniquely defined
by the following loop, which should always be used as a source of
symmetry information in preference to the above space-group names.
They are only intended as comments.
;

loop_
_space_group_symop_operation_xyz
'x, y, z'
'-x, -y, -z'

loop_
_atom_site_label
_atom_site_type_symbol
_atom_site_fract_x
_atom_site_fract_y
_atom_site_fract_z
_atom_site_U_iso_or_equiv
_atom_site_adp_type
_atom_site_occupancy
_atom_site_site_symmetry_order
_atom_site_calc_flag
_atom_site_refinement_flags_posn
_atom_site_refinement_flags_adp
Co1 Co 0.51362(3) 0.55696(2) 0.73272(2) 0.02763(11) Uani 1 1 d . .
C1 C 0.3026(2) 0.72377(18) 0.83407(15) 0.0302(4) Uani 1 1 d . .
C2 C 0.2430(3) 0.84297(19) 0.83667(17) 0.0359(4) Uani 1 1 d . .
C3 C 0.2027(3) 0.8885(2) 0.9240(2) 0.0426(5) Uani 1 1 d . .
H3 H 0.166527 0.969213 0.922957 0.051 Uiso 1 1 calc R U
C4 C 0.2157(3) 0.8152(2) 1.01342(18) 0.0414(5) Uani 1 1 d . .
C5 C 0.2638(3) 0.6980(2) 1.01639(17) 0.0369(4) Uani 1 1 d . .
H5 H 0.266543 0.648324 1.078349 0.044 Uiso 1 1 calc R U
C6 C 0.3087(3) 0.65213(18) 0.92792(15) 0.0316(4) Uani 1 1 d . .
C7 C 0.3466(3) 0.52759(18) 0.93232(16) 0.0333(4) Uani 1 1 d . .
H7 H 0.316702 0.480408 0.994507 0.040 Uiso 1 1 calc R U
C8 C 0.4083(3) 0.35229(18) 0.86666(17) 0.0367(5) Uani 1 1 d . .
H8A H 0.371940 0.318996 0.936893 0.044 Uiso 1 1 calc R U
H8B H 0.521410 0.311667 0.843700 0.044 Uiso 1 1 calc R U
C9 C 0.2834(3) 0.33407(19) 0.80363(18) 0.0385(5) Uani 1 1 d . .
C10 C 0.3471(3) 0.37147(18) 0.69325(17) 0.0366(5) Uani 1 1 d . .
H10A H 0.454085 0.321558 0.673827 0.044 Uiso 1 1 calc R U
H10B H 0.263891 0.357730 0.654794 0.044 Uiso 1 1 calc R U
C11 C 0.3142(3) 0.55468(19) 0.59104(15) 0.0330(4) Uani 1 1 d . .
H11 H 0.236286 0.522125 0.565043 0.040 Uiso 1 1 calc R U
C12 C 0.3537(3) 0.66941(18) 0.54365(15) 0.0319(4) Uani 1 1 d . .
C13 C 0.2472(3) 0.7384(2) 0.48264(16) 0.0362(4) Uani 1 1 d . .
H13 H 0.145775 0.712999 0.476115 0.043 Uiso 1 1 calc R U
C14 C 0.2894(3) 0.8438(2) 0.43173(16) 0.0384(5) Uani 1 1 d . .
C15 C 0.4430(3) 0.8782(2) 0.43462(17) 0.0386(5) Uani 1 1 d . .
H15 H 0.473684 0.949417 0.396867 0.046 Uiso 1 1 calc R U
C16 C 0.5502(3) 0.80781(19) 0.49279(16) 0.0345(4) Uani 1 1 d . .
C17 C 0.5078(3) 0.70379(18) 0.55350(15) 0.0303(4) Uani 1 1 d . .
C18 C 0.2780(5) 0.2026(2) 0.8185(2) 0.0620(8) Uani 1 1 d . .
H18A H 0.391129 0.162888 0.797584 0.093 Uiso 1 1 calc R U
H18B H 0.239564 0.174376 0.888862 0.093 Uiso 1 1 calc R U
H18C H 0.199875 0.186786 0.778712 0.093 Uiso 1 1 calc R U
C19 C 0.1092(3) 0.3977(3) 0.8357(2) 0.0510(6) Uani 1 1 d . .
H19A H 0.031259 0.384870 0.794344 0.076 Uiso 1 1 calc R U
H19B H 0.068370 0.368315 0.905431 0.076 Uiso 1 1 calc R U
H19C H 0.115480 0.481034 0.827909 0.076 Uiso 1 1 calc R U
C20 C 0.9218(3) 0.7169(3) 0.6956(3) 0.0565(7) Uani 1 1 d . .
H20A H 0.961314 0.790613 0.662754 0.085 Uiso 1 1 calc R U
H20B H 0.990823 0.679647 0.746183 0.085 Uiso 1 1 calc R U
H20C H 0.931309 0.665742 0.646268 0.085 Uiso 1 1 calc R U
C21 C 0.7389(6) 0.8026(3) 0.8563(2) 0.0745(11) Uani 1 1 d . .
H21A H 0.770600 0.880787 0.833417 0.112 Uiso 1 1 calc R U
H21B H 0.634215 0.806621 0.904661 0.112 Uiso 1 1 calc R U
H21C H 0.829095 0.752802 0.887606 0.112 Uiso 1 1 calc R U
O1 O 0.34294(19) 0.68626(13) 0.74991(11) 0.0322(3) Uani 1 1 d . .
O2 O 0.61033(19) 0.64174(14) 0.61151(11) 0.0342(3) Uani 1 1 d . .
O3 O 0.6596(2) 0.62290(14) 0.80129(12) 0.0388(4) Uani 1 1 d . .
N1 N 0.4173(2) 0.47628(15) 0.85891(13) 0.0307(3) Uani 1 1 d . .
N2 N 0.3765(2) 0.49406(15) 0.66527(13) 0.0310(3) Uani 1 1 d . .
N3 N 0.6889(3) 0.42575(18) 0.71912(17) 0.0441(5) Uani 1 1 d . .
N4 N 0.8176(2) 0.43912(18) 0.66278(15) 0.0390(4) Uani 1 1 d . .
N5 N 0.9438(3) 0.4444(3) 0.6108(2) 0.0643(7) Uani 1 1 d . .
Cl1 Cl 0.22455(9) 0.93266(5) 0.72485(5) 0.05059(17) Uani 1 1 d . .
Cl2 Cl 0.17136(11) 0.87346(7) 1.12313(6) 0.0632(2) Uani 1 1 d . .
Cl3 Cl 0.15059(10) 0.93424(6) 0.36042(6) 0.05711(19) Uani 1 1 d . .
Cl4 Cl 0.74694(8) 0.84771(6) 0.48945(5) 0.05116(18) Uani 1 1 d . .
S1 S 0.70765(7) 0.74351(5) 0.75263(4) 0.03867(15) Uani 1 1 d . .

loop_
_atom_site_aniso_label
_atom_site_aniso_U_11
_atom_site_aniso_U_22
_atom_site_aniso_U_33
_atom_site_aniso_U_23
_atom_site_aniso_U_13
_atom_site_aniso_U_12
Co1 0.02806(16) 0.02434(16) 0.02932(17) 0.00059(11) -0.00412(11) -0.00650(11)
C1 0.0285(9) 0.0290(9) 0.0329(10) -0.0017(7) -0.0054(7) -0.0059(7)
C2 0.0389(11) 0.0292(10) 0.0384(11) -0.0013(8) -0.0078(8) -0.0041(8)
C3 0.0456(12) 0.0321(11) 0.0498(13) -0.0105(9) -0.0067(10) -0.0009(9)
C4 0.0424(12) 0.0439(12) 0.0387(11) -0.0140(10) -0.0030(9) -0.0039(9)
C5 0.0373(11) 0.0407(11) 0.0317(10) -0.0042(8) -0.0035(8) -0.0069(9)
C6 0.0328(10) 0.0298(10) 0.0307(10) -0.0016(8) -0.0045(7) -0.0049(8)
C7 0.0375(10) 0.0301(10) 0.0303(9) 0.0039(7) -0.0058(8) -0.0084(8)
C8 0.0451(12) 0.0236(9) 0.0393(11) 0.0038(8) -0.0081(9) -0.0073(8)
C9 0.0466(12) 0.0289(10) 0.0406(11) 0.0007(8) -0.0057(9) -0.0158(9)
C10 0.0448(12) 0.0271(10) 0.0396(11) -0.0056(8) -0.0047(9) -0.0120(8)
C11 0.0345(10) 0.0350(10) 0.0303(10) -0.0045(8) -0.0026(8) -0.0106(8)
C12 0.0352(10) 0.0333(10) 0.0268(9) -0.0038(8) -0.0026(8) -0.0080(8)
C13 0.0377(11) 0.0420(11) 0.0296(10) -0.0051(8) -0.0056(8) -0.0081(9)
C14 0.0435(12) 0.0379(11) 0.0321(10) -0.0013(8) -0.0095(9) -0.0018(9)
C15 0.0461(12) 0.0333(10) 0.0336(10) 0.0012(8) -0.0038(9) -0.0078(9)
C16 0.0359(10) 0.0342(10) 0.0321(10) -0.0022(8) -0.0015(8) -0.0096(8)
C17 0.0326(9) 0.0307(10) 0.0262(9) -0.0033(7) -0.0009(7) -0.0061(7)
C18 0.091(2) 0.0363(13) 0.0630(18) 0.0039(12) -0.0154(16) -0.0324(14)
C19 0.0406(12) 0.0647(17) 0.0466(14) -0.0004(12) -0.0029(10) -0.0190(12)
C20 0.0394(13) 0.0602(17) 0.0677(18) 0.0015(14) -0.0057(12) -0.0172(12)
C21 0.117(3) 0.069(2) 0.0498(16) -0.0123(15) -0.0110(18) -0.046(2)
O1 0.0381(8) 0.0284(7) 0.0288(7) -0.0016(5) -0.0073(6) -0.0023(6)
O2 0.0307(7) 0.0364(8) 0.0330(7) 0.0029(6) -0.0041(6) -0.0085(6)
O3 0.0411(8) 0.0363(8) 0.0403(8) 0.0063(6) -0.0133(7) -0.0158(6)
N1 0.0337(8) 0.0249(8) 0.0329(9) 0.0020(6) -0.0079(7) -0.0067(6)
N2 0.0333(8) 0.0281(8) 0.0309(8) -0.0040(6) 0.0004(7) -0.0096(7)
N3 0.0363(10) 0.0345(10) 0.0537(12) 0.0008(8) 0.0002(9) -0.0003(8)
N4 0.0326(9) 0.0432(10) 0.0426(10) -0.0089(8) -0.0093(8) -0.0030(8)
N5 0.0427(13) 0.0830(19) 0.0658(16) -0.0158(14) 0.0034(11) -0.0140(12)
Cl1 0.0708(4) 0.0307(3) 0.0467(3) 0.0050(2) -0.0162(3) -0.0014(3)
Cl2 0.0792(5) 0.0632(4) 0.0488(4) -0.0284(3) -0.0061(3) 0.0025(4)
Cl3 0.0606(4) 0.0545(4) 0.0548(4) 0.0101(3) -0.0269(3) -0.0045(3)
Cl4 0.0438(3) 0.0500(3) 0.0574(4) 0.0132(3) -0.0107(3) -0.0215(3)
S1 0.0428(3) 0.0346(3) 0.0393(3) 0.0014(2) -0.0080(2) -0.0140(2)

loop_
_atom_type_symbol
_atom_type_description
_atom_type_scat_dispersion_real
_atom_type_scat_dispersion_imag
_atom_type_scat_source
C C 0.0033 0.0016 'International Tables Vol C Tables 4.2.6.8 and 6.1.1.4'
H H 0.0000 0.0000 'International Tables Vol C Tables 4.2.6.8 and 6.1.1.4'
Cl Cl 0.1484 0.1585 'International Tables Vol C Tables 4.2.6.8 and 6.1.1.4'
Co Co 0.3494 0.9721 'International Tables Vol C Tables 4.2.6.8 and 6.1.1.4'
N N 0.0061 0.0033 'International Tables Vol C Tables 4.2.6.8 and 6.1.1.4'
Na Na 0.0362 0.0249 'International Tables Vol C Tables 4.2.6.8 and 6.1.1.4'
O O 0.0106 0.0060 'International Tables Vol C Tables 4.2.6.8 and 6.1.1.4'
S S 0.1246 0.1234 'International Tables Vol C Tables 4.2.6.8 and 6.1.1.4'

loop_
_geom_angle_atom_site_label_1
_geom_angle_atom_site_label_2
_geom_angle_atom_site_label_3
_geom_angle
O2 Co1 N2 90.81(7)
O2 Co1 O1 89.14(7)
N2 Co1 O1 90.33(7)
O2 Co1 N1 177.36(7)
N2 Co1 N1 91.52(7)
O1 Co1 N1 89.61(7)
O2 Co1 N3 91.82(8)
N2 Co1 N3 91.12(9)
O1 Co1 N3 178.26(8)
N1 Co1 N3 89.38(8)
O2 Co1 O3 88.40(7)
N2 Co1 O3 179.11(7)
O1 Co1 O3 90.08(7)
N1 Co1 O3 89.28(7)
N3 Co1 O3 88.49(9)
O1 C1 C2 119.92(19)
O1 C1 C6 124.29(19)
C2 C1 C6 115.76(19)
C3 C2 C1 122.4(2)
C3 C2 Cl1 119.95(18)
C1 C2 Cl1 117.59(17)
C2 C3 C4 119.4(2)
C2 C3 H3 120.3
C4 C3 H3 120.3
C5 C4 C3 121.0(2)
C5 C4 Cl2 119.70(19)
C3 C4 Cl2 119.31(19)
C4 C5 C6 119.7(2)
C4 C5 H5 120.1
C6 C5 H5 120.1
C5 C6 C1 121.6(2)
C5 C6 C7 119.14(19)
C1 C6 C7 119.04(19)
N1 C7 C6 124.94(19)
N1 C7 H7 117.5
C6 C7 H7 117.5
N1 C8 C9 110.19(17)
N1 C8 H8A 109.6
C9 C8 H8A 109.6
N1 C8 H8B 109.6
C9 C8 H8B 109.6
H8A C8 H8B 108.1
C19 C9 C8 110.9(2)
C19 C9 C10 111.3(2)
C8 C9 C10 110.81(19)
C19 C9 C18 110.5(2)
C8 C9 C18 106.7(2)
C10 C9 C18 106.6(2)
N2 C10 C9 114.84(18)
N2 C10 H10A 108.6
C9 C10 H10A 108.6
N2 C10 H10B 108.6
C9 C10 H10B 108.6
H10A C10 H10B 107.5
N2 C11 C12 124.93(19)
N2 C11 H11 117.5
C12 C11 H11 117.5
C13 C12 C17 121.60(19)
C13 C12 C11 119.0(2)
C17 C12 C11 119.11(19)
C14 C13 C12 119.6(2)
C14 C13 H13 120.2
C12 C13 H13 120.2
C13 C14 C15 120.8(2)
C13 C14 Cl3 119.77(19)
C15 C14 Cl3 119.43(18)
C16 C15 C14 119.2(2)
C16 C15 H15 120.4
C14 C15 H15 120.4
C15 C16 C17 122.7(2)
C15 C16 Cl4 118.49(17)
C17 C16 Cl4 118.84(17)
O2 C17 C16 120.84(19)
O2 C17 C12 123.32(18)
C16 C17 C12 115.77(19)
C9 C18 H18A 109.5
C9 C18 H18B 109.5
H18A C18 H18B 109.5
C9 C18 H18C 109.5
H18A C18 H18C 109.5
H18B C18 H18C 109.5
C9 C19 H19A 109.5
C9 C19 H19B 109.5
H19A C19 H19B 109.5
C9 C19 H19C 109.5
H19A C19 H19C 109.5
H19B C19 H19C 109.5
S1 C20 H20A 109.5
S1 C20 H20B 109.5
H20A C20 H20B 109.5
S1 C20 H20C 109.5
H20A C20 H20C 109.5
H20B C20 H20C 109.5
S1 C21 H21A 109.5
S1 C21 H21B 109.5
H21A C21 H21B 109.5
S1 C21 H21C 109.5
H21A C21 H21C 109.5
H21B C21 H21C 109.5
C1 O1 Co1 120.64(13)
C17 O2 Co1 117.84(13)
S1 O3 Co1 115.91(9)
C7 N1 C8 118.74(18)
C7 N1 Co1 123.18(15)
C8 N1 Co1 117.70(14)
C11 N2 C10 117.95(18)
C11 N2 Co1 121.17(14)
C10 N2 Co1 120.78(15)
N4 N3 Co1 119.36(17)
N5 N4 N3 175.6(3)
O3 S1 C20 104.92(13)
O3 S1 C21 102.53(13)
C20 S1 C21 98.59(19)

loop_
_geom_bond_atom_site_label_1
_geom_bond_atom_site_label_2
_geom_bond_distance
Co1 O2 1.8940(15)
Co1 N2 1.9022(18)
Co1 O1 1.9072(15)
Co1 N1 1.9230(17)
Co1 N3 1.939(2)
Co1 O3 1.9875(16)
C1 O1 1.293(3)
C1 C2 1.418(3)
C1 C6 1.422(3)
C2 C3 1.380(3)
C2 Cl1 1.728(2)
C3 C4 1.387(4)
C3 H3 0.9500
C4 C5 1.372(3)
C4 Cl2 1.740(2)
C5 C6 1.397(3)
C5 H5 0.9500
C6 C7 1.447(3)
C7 N1 1.277(3)
C7 H7 0.9500
C8 N1 1.464(3)
C8 C9 1.528(3)
C8 H8A 0.9900
C8 H8B 0.9900
C9 C19 1.520(4)
C9 C10 1.529(3)
C9 C18 1.537(3)
C10 N2 1.476(3)
C10 H10A 0.9900
C10 H10B 0.9900
C11 N2 1.281(3)
C11 C12 1.452(3)
C11 H11 0.9500
C12 C13 1.389(3)
C12 C17 1.420(3)
C13 C14 1.376(3)
C13 H13 0.9500
C14 C15 1.388(3)
C14 Cl3 1.744(2)
C15 C16 1.375(3)
C15 H15 0.9500
C16 C17 1.410(3)
C16 Cl4 1.734(2)
C17 O2 1.312(3)
C18 H18A 0.9800
C18 H18B 0.9800
C18 H18C 0.9800
C19 H19A 0.9800
C19 H19B 0.9800
C19 H19C 0.9800
C20 S1 1.776(3)
C20 H20A 0.9800
C20 H20B 0.9800
C20 H20C 0.9800
C21 S1 1.791(3)
C21 H21A 0.9800
C21 H21B 0.9800
C21 H21C 0.9800
O3 S1 1.5393(16)
N3 N4 1.196(3)
N4 N5 1.141(3)
